data_1565092
loop_
_publ_author_name
'Liu, Bin-Wen'
'Jiang, Xiao-Ming'
'Pei, Shao-Min'
'Chen, Wen-Fa'
'Yang, Long-Qi'
'Guo, Guo-Cong'

_publ_section_title
;
 Balanced infrared nonlinear optical performance achieved by modulating
 the covalency and ionicity distributions in the electron localization
 function map.
;
_journal_issue 12
_journal_name_full 'Materials horizons'
_journal_page_first 3394
_journal_page_last 3398
_journal_paper_doi 10.1039/d1mh01434j
_journal_volume 8
_journal_year 2021
_chemical_formula_moiety Rb2Ba3Li6Ga28S49
_chemical_formula_sum 'Ba3 Ga28 Li6 Rb2 S49'
_chemical_formula_weight 4147.70
_chemical_melting_point ?
_chemical_name_common Rb2Ba3Li6Ga28S49
_space_group_IT_number 185
_space_group_name_Hall 'P 6c -2'
_space_group_name_H-M_alt 'P 63 c m'
_symmetry_cell_setting hexagonal
_symmetry_space_group_name_H-M 'P 63 c m'
_atom_sites_solution_primary direct
_atom_sites_solution_secondary difmap
_audit_creation_method SHELXL-97
_audit_update_record
;
2019-06-17 deposited with the CCDC.	2021-10-08 downloaded from the CCDC.
;
_cell_angle_alpha 90.00
_cell_angle_beta 90.00
_cell_angle_gamma 120.00
_cell_formula_units_Z 2
_cell_length_a 19.2355(4)
_cell_length_b 19.2355(4)
_cell_length_c 12.0475(4)
_cell_measurement_reflns_used 12993
_cell_measurement_temperature 293(2)
_cell_measurement_theta_max 30.9260
_cell_measurement_theta_min 2.7230
_cell_volume 3860.42(17)
_computing_cell_refinement 'CrysAlisPro 1.171.39.23b (Rigaku OD, 2015)'
_computing_data_collection 'CrysAlisPro 1.171.39.23b (Rigaku OD, 2015)'
_computing_data_reduction 'CrysAlisPro 1.171.39.23b (Rigaku OD, 2015)'
_computing_publication_material 'SHELXL-97 (Sheldrick, 1997)'
_computing_structure_refinement 'SHELXL-97 (Sheldrick, 1997)'
_computing_structure_solution 'SHELXS-97 (Sheldrick, 1990)'
_diffrn_ambient_temperature 293(2)
_diffrn_detector_area_resol_mean 28.5714
_diffrn_measured_fraction_theta_full 0.997
_diffrn_measured_fraction_theta_max 0.997
_diffrn_measurement_device_type 'Rigaku Pilatus CCD'
_diffrn_measurement_method CCD_Profile_fitting
_diffrn_radiation_monochromator graphite
_diffrn_radiation_source 'fine-focus sealed tube'
_diffrn_radiation_type MoK\a
_diffrn_radiation_wavelength 0.71073
_diffrn_reflns_av_R_equivalents 0.0433
_diffrn_reflns_av_sigmaI/netI 0.0307
_diffrn_reflns_limit_h_max 23
_diffrn_reflns_limit_h_min -23
_diffrn_reflns_limit_k_max 23
_diffrn_reflns_limit_k_min -23
_diffrn_reflns_limit_l_max 14
_diffrn_reflns_limit_l_min -12
_diffrn_reflns_number 27789
_diffrn_reflns_theta_full 25.49
_diffrn_reflns_theta_max 25.49
_diffrn_reflns_theta_min 3.24
_exptl_absorpt_coefficient_mu 13.679
_exptl_absorpt_correction_T_max 1.00000
_exptl_absorpt_correction_T_min 0.42839
_exptl_absorpt_correction_type multi-scan
_exptl_crystal_colour colorless
_exptl_crystal_density_diffrn 3.568
_exptl_crystal_density_meas ?
_exptl_crystal_density_method 'not measured'
_exptl_crystal_description lamellar
_exptl_crystal_F_000 3824
_exptl_crystal_size_max 0.125
_exptl_crystal_size_mid 0.118
_exptl_crystal_size_min 0.078
_refine_diff_density_max 1.352
_refine_diff_density_min -0.762
_refine_diff_density_rms 0.094
_refine_ls_abs_structure_details 'Flack H D (1983), Acta Cryst. A39, 876-881'
_refine_ls_abs_structure_Flack 0.006(10)
_refine_ls_extinction_coef 0.000150(9)
_refine_ls_extinction_expression Fc^*^=kFc[1+0.001xFc^2^\l^3^/sin(2\q)]^-1/4^
_refine_ls_extinction_method SHELXL
_refine_ls_goodness_of_fit_ref 1.016
_refine_ls_matrix_type full
_refine_ls_number_parameters 146
_refine_ls_number_reflns 2473
_refine_ls_number_restraints 1
_refine_ls_restrained_S_all 1.016
_refine_ls_R_factor_all 0.0206
_refine_ls_R_factor_gt 0.0180
_refine_ls_shift/su_max 0.000
_refine_ls_shift/su_mean 0.000
_refine_ls_structure_factor_coef Fsqd
_refine_ls_weighting_details 'calc w=1/[\s^2^(Fo^2^)+(0.0069P)^2^+7.9174P] where P=(Fo^2^+2Fc^2^)/3'
_refine_ls_weighting_scheme calc
_refine_ls_wR_factor_gt 0.0426
_refine_ls_wR_factor_ref 0.0435
_reflns_number_gt 2332
_reflns_number_total 2473
_reflns_threshold_expression >2sigma(I)
_cod_data_source_file d1mh01434j2.cif
_cod_data_source_block Rb2Ba3Li6Ga28S49
_cod_depositor_comments
;
The following automatic conversions were performed:

data item '_chemical_melting_point' value 'not measured' was changed
to '?' -- the value is undefined or not given.

data item '_exptl_absorpt_correction_type' value 'Multi-scan' was
changed to 'multi-scan' in accordance with the
/home/data/users/saulius/crontab/automatic-downloads/rss-feeds/RSC/lib/dictionaries/cif_core.dic
dictionary named 'cif_core.dic' version 2.4.2 last updated on
2011-04-26.

data item '_symmetry_cell_setting' value 'Hexagonal' was changed to
'hexagonal' in accordance with the
/home/data/users/saulius/crontab/automatic-downloads/rss-feeds/RSC/lib/dictionaries/cif_core.dic
dictionary named 'cif_core.dic' version 2.4.2 last updated on
2011-04-26.

data item '_exptl_crystal_density_meas' value 'not measured' was
changed to '?' -- the value is perceived as not measured.

Automatic conversion script
Id: cif_fix_values 7556 2019-12-06 15:28:31Z antanas 

 Adding full bibliography for 1565090--1565092.cif.
;
_cod_original_sg_symbol_H-M P63cm
_cod_database_code 1565092

loop_
_symmetry_equiv_pos_as_xyz
'x, y, z'
'-y, x-y, z'
'-x+y, -x, z'
'-x, -y, z+1/2'
'y, -x+y, z+1/2'
'x-y, x, z+1/2'
'-y, -x, z+1/2'
'-x+y, y, z+1/2'
'x, x-y, z+1/2'
'y, x, z'
'x-y, -y, z'
'-x, -x+y, z'

loop_
_atom_site_label
_atom_site_type_symbol
_atom_site_fract_x
_atom_site_fract_y
_atom_site_fract_z
_atom_site_U_iso_or_equiv
_atom_site_adp_type
_atom_site_occupancy
_atom_site_symmetry_multiplicity
_atom_site_calc_flag
_atom_site_refinement_flags
_atom_site_disorder_assembly
_atom_site_disorder_group
Rb1 Rb 0.78543(2) 1.0000 0.24009(5) 0.02358(13) Uani 0.33 2 d SP . .
Ba1 Ba 0.78543(2) 1.0000 0.24009(5) 0.02358(13) Uani 0.67 2 d SP . .
Rb2 Rb 0.6667 0.3333 0.98527(7) 0.02902(16) Uani 0.50 3 d SP . .
Ba2 Ba 0.6667 0.3333 0.98527(7) 0.02902(16) Uani 0.50 3 d SP . .
Li1 Li 0.5567(4) 1.0000 0.9287(10) 0.0000(17) Uiso 1 2 d S . .
Li2B Li 0.7672(12) 1.0000 0.623(2) 0.022(6) Uiso 0.50 2 d SP . .
Li2 Li 0.6825(11) 1.0000 0.675(2) 0.023(5) Uiso 0.50 2 d SP . .
Ga1 Ga 0.66380(2) 0.55562(2) 0.93077(5) 0.00819(11) Uani 1 1 d . . .
Ga2 Ga 0.88272(3) 1.0000 0.92956(7) 0.00874(14) Uani 1 2 d S . .
Ga3 Ga 0.89123(2) 0.67388(2) 0.93080(4) 0.00857(11) Uani 1 1 d . . .
Ga4 Ga 0.78088(3) 0.55347(2) 0.68787(5) 0.00849(11) Uani 1 1 d . . .
Ga5 Ga 1.0000 1.0000 0.70143(9) 0.0086(3) Uani 1 6 d S . .
Ga6 Ga 0.88749(2) 0.45042(3) 0.67619(7) 0.00928(11) Uani 1 1 d . . .
S1 S 0.56112(8) 1.0000 0.73555(16) 0.0129(3) Uani 1 2 d S . .
S2 S 0.77182(6) 0.43852(6) 0.73762(11) 0.0135(3) Uani 1 1 d . . .
S3 S 0.88734(8) 1.0000 0.74268(16) 0.0214(4) Uani 1 2 d S . .
S4 S 0.87902(6) 0.67454(6) 0.74372(11) 0.0123(2) Uani 1 1 d . . .
S5 S 0.66449(5) 0.55411(5) 0.73732(11) 0.0082(2) Uani 1 1 d . . .
S6 S 0.67536(8) 1.0000 0.47080(14) 0.0114(3) Uani 1 2 d S . .
S7 S 0.77921(7) 0.55673(5) 0.99340(10) 0.0080(2) Uani 1 1 d . . .
S8 S 0.32620(8) 1.0000 0.50402(13) 0.0113(4) Uani 1 2 d S . .
S9 S 0.87810(6) 0.43971(7) 0.98780(9) 0.0108(2) Uani 1 1 d . . .
S10 S 1.0000 1.0000 1.0000(2) 0.0061(5) Uani 1 6 d S . .
S11 S 0.88666(7) 0.78122(6) 0.99780(12) 0.0173(3) Uani 1 1 d . . .

loop_
_atom_site_aniso_label
_atom_site_aniso_U_11
_atom_site_aniso_U_22
_atom_site_aniso_U_33
_atom_site_aniso_U_23
_atom_site_aniso_U_13
_atom_site_aniso_U_12
Rb1 0.0254(2) 0.0173(2) 0.0254(3) 0.000 0.0021(2) 0.00864(12)
Ba1 0.0254(2) 0.0173(2) 0.0254(3) 0.000 0.0021(2) 0.00864(12)
Rb2 0.0263(2) 0.0263(2) 0.0345(4) 0.000 0.000 0.01315(10)
Ba2 0.0263(2) 0.0263(2) 0.0345(4) 0.000 0.000 0.01315(10)
Ga1 0.0073(2) 0.0084(2) 0.0086(3) 0.0006(2) 0.0002(2) 0.00371(18)
Ga2 0.0081(2) 0.0092(3) 0.0093(3) 0.000 0.0001(3) 0.00461(15)
Ga3 0.0071(2) 0.0085(2) 0.0094(3) 0.0002(2) 0.0003(2) 0.00334(17)
Ga4 0.0088(2) 0.0079(2) 0.0092(3) -0.0002(2) 0.0006(2) 0.0044(2)
Ga5 0.0087(3) 0.0087(3) 0.0083(7) 0.000 0.000 0.00434(15)
Ga6 0.0091(2) 0.0096(2) 0.0097(2) 0.0009(2) -0.0002(2) 0.00505(19)
S1 0.0140(5) 0.0082(7) 0.0148(9) 0.000 -0.0036(6) 0.0041(3)
S2 0.0125(5) 0.0122(5) 0.0182(7) 0.0063(5) 0.0057(5) 0.0078(4)
S3 0.0181(6) 0.0464(11) 0.0090(8) 0.000 -0.0005(6) 0.0232(5)
S4 0.0134(5) 0.0102(5) 0.0079(6) 0.0007(5) -0.0011(5) 0.0019(4)
S5 0.0085(5) 0.0095(5) 0.0063(5) -0.0007(5) -0.0003(5) 0.0043(4)
S6 0.0095(5) 0.0079(7) 0.0164(8) 0.000 -0.0038(5) 0.0040(4)
S7 0.0064(5) 0.0081(5) 0.0085(6) 0.0006(5) -0.0003(4) 0.0030(4)
S8 0.0109(6) 0.0074(7) 0.0145(9) 0.000 -0.0020(5) 0.0037(4)
S9 0.0154(5) 0.0095(6) 0.0097(6) -0.0010(4) -0.0003(5) 0.0078(5)
S10 0.0057(6) 0.0057(6) 0.0071(12) 0.000 0.000 0.0028(3)
S11 0.0141(6) 0.0085(5) 0.0268(8) -0.0006(5) 0.0099(5) 0.0036(5)

loop_
_atom_type_symbol
_atom_type_description
_atom_type_scat_dispersion_real
_atom_type_scat_dispersion_imag
_atom_type_scat_source
Li Li -0.0003 0.0001 'International Tables Vol C Tables 4.2.6.8 and 6.1.1.4'
S S 0.1246 0.1234 'International Tables Vol C Tables 4.2.6.8 and 6.1.1.4'
Ga Ga 0.2307 1.6083 'International Tables Vol C Tables 4.2.6.8 and 6.1.1.4'
Rb Rb -0.9393 2.9676 'International Tables Vol C Tables 4.2.6.8 and 6.1.1.4'
Ba Ba -0.3244 2.2819 'International Tables Vol C Tables 4.2.6.8 and 6.1.1.4'

loop_
_geom_angle_atom_site_label_1
_geom_angle_atom_site_label_2
_geom_angle_atom_site_label_3
_geom_angle
_geom_angle_site_symmetry_1
_geom_angle_site_symmetry_3
_geom_angle_publ_flag
S4 Rb1 S4 174.22(4) 9_564 5_564 ?
S4 Rb1 S6 87.72(2) 9_564 . ?
S4 Rb1 S6 87.72(2) 5_564 . ?
S4 Rb1 S8 88.90(2) 9_564 4_674 ?
S4 Rb1 S8 88.90(2) 5_564 4_674 ?
S6 Rb1 S8 105.65(3) . 4_674 ?
S4 Rb1 S3 61.14(3) 9_564 5_564 ?
S4 Rb1 S3 124.44(3) 5_564 5_564 ?
S6 Rb1 S3 120.59(4) . 5_564 ?
S8 Rb1 S3 121.32(4) 4_674 5_564 ?
S4 Rb1 S3 124.44(3) 9_564 6_654 ?
S4 Rb1 S3 61.14(3) 5_564 6_654 ?
S6 Rb1 S3 120.59(4) . 6_654 ?
S8 Rb1 S3 121.32(4) 4_674 6_654 ?
S3 Rb1 S3 63.31(5) 5_564 6_654 ?
S4 Rb1 S11 60.20(3) 9_564 3_674 ?
S4 Rb1 S11 123.01(3) 5_564 3_674 ?
S6 Rb1 S11 144.13(2) . 3_674 ?
S8 Rb1 S11 61.60(3) 4_674 3_674 ?
S3 Rb1 S11 59.74(3) 5_564 3_674 ?
S3 Rb1 S11 92.49(3) 6_654 3_674 ?
S4 Rb1 S11 123.01(3) 9_564 10_554 ?
S4 Rb1 S11 60.20(3) 5_564 10_554 ?
S6 Rb1 S11 144.13(2) . 10_554 ?
S8 Rb1 S11 61.60(3) 4_674 10_554 ?
S3 Rb1 S11 92.49(3) 5_564 10_554 ?
S3 Rb1 S11 59.74(3) 6_654 10_554 ?
S11 Rb1 S11 62.88(4) 3_674 10_554 ?
S4 Rb1 S11 61.69(3) 9_564 9_564 ?
S4 Rb1 S11 118.51(3) 5_564 9_564 ?
S6 Rb1 S11 58.90(3) . 9_564 ?
S8 Rb1 S11 145.54(2) 4_674 9_564 ?
S3 Rb1 S11 61.79(4) 5_564 9_564 ?
S3 Rb1 S11 91.56(4) 6_654 9_564 ?
S11 Rb1 S11 111.100(6) 3_674 9_564 ?
S11 Rb1 S11 148.97(3) 10_554 9_564 ?
S4 Rb1 S11 118.51(3) 9_564 5_564 ?
S4 Rb1 S11 61.69(3) 5_564 5_564 ?
S6 Rb1 S11 58.90(3) . 5_564 ?
S8 Rb1 S11 145.54(2) 4_674 5_564 ?
S3 Rb1 S11 91.56(4) 5_564 5_564 ?
S3 Rb1 S11 61.79(4) 6_654 5_564 ?
S11 Rb1 S11 148.97(3) 3_674 5_564 ?
S11 Rb1 S11 111.099(6) 10_554 5_564 ?
S11 Rb1 S11 56.90(4) 9_564 5_564 ?
S4 Rb1 S5 115.70(2) 9_564 5_564 ?
S4 Rb1 S5 58.72(2) 5_564 5_564 ?
S6 Rb1 S5 58.29(3) . 5_564 ?
S8 Rb1 S5 57.56(3) 4_674 5_564 ?
S3 Rb1 S5 176.83(3) 5_564 5_564 ?
S3 Rb1 S5 119.86(3) 6_654 5_564 ?
S11 Rb1 S5 119.13(3) 3_674 5_564 ?
S11 Rb1 S5 89.38(2) 10_554 5_564 ?
S11 Rb1 S5 117.19(3) 9_564 5_564 ?
S11 Rb1 S5 90.14(2) 5_564 5_564 ?
S4 Rb1 S5 58.72(2) 9_564 9_564 ?
S4 Rb1 S5 115.70(2) 5_564 9_564 ?
S6 Rb1 S5 58.29(3) . 9_564 ?
S8 Rb1 S5 57.56(3) 4_674 9_564 ?
S3 Rb1 S5 119.86(3) 5_564 9_564 ?
S3 Rb1 S5 176.83(3) 6_654 9_564 ?
S11 Rb1 S5 89.38(2) 3_674 9_564 ?
S11 Rb1 S5 119.13(3) 10_554 9_564 ?
S11 Rb1 S5 90.14(2) 9_564 9_564 ?
S11 Rb1 S5 117.19(3) 5_564 9_564 ?
S5 Rb1 S5 56.98(3) 5_564 9_564 ?
S9 Rb2 S9 119.993(1) . 3_665 ?
S9 Rb2 S9 119.993(1) . 2_655 ?
S9 Rb2 S9 119.993(1) 3_665 2_655 ?
S9 Rb2 S2 90.52(3) . 3_665 ?
S9 Rb2 S2 61.33(3) 3_665 3_665 ?
S9 Rb2 S2 119.49(3) 2_655 3_665 ?
S9 Rb2 S2 61.33(3) . . ?
S9 Rb2 S2 119.49(3) 3_665 . ?
S9 Rb2 S2 90.52(3) 2_655 . ?
S2 Rb2 S2 58.16(3) 3_665 . ?
S9 Rb2 S2 119.49(3) . 2_655 ?
S9 Rb2 S2 90.52(3) 3_665 2_655 ?
S9 Rb2 S2 61.33(3) 2_655 2_655 ?
S2 Rb2 S2 58.16(3) 3_665 2_655 ?
S2 Rb2 S2 58.16(3) . 2_655 ?
S9 Rb2 S2 60.93(3) . 9 ?
S9 Rb2 S2 89.46(3) 3_665 9 ?
S9 Rb2 S2 118.27(3) 2_655 9 ?
S2 Rb2 S2 122.24(3) 3_665 9 ?
S2 Rb2 S2 122.26(3) . 9 ?
S2 Rb2 S2 179.50(3) 2_655 9 ?
S9 Rb2 S2 118.27(3) . 7_665 ?
S9 Rb2 S2 60.93(3) 3_665 7_665 ?
S9 Rb2 S2 89.46(3) 2_655 7_665 ?
S2 Rb2 S2 122.26(3) 3_665 7_665 ?
S2 Rb2 S2 179.50(3) . 7_665 ?
S2 Rb2 S2 122.24(3) 2_655 7_665 ?
S2 Rb2 S2 57.34(3) 9 7_665 ?
S9 Rb2 S2 89.46(3) . 8_655 ?
S9 Rb2 S2 118.27(3) 3_665 8_655 ?
S9 Rb2 S2 60.93(3) 2_655 8_655 ?
S2 Rb2 S2 179.50(3) 3_665 8_655 ?
S2 Rb2 S2 122.24(3) . 8_655 ?
S2 Rb2 S2 122.26(3) 2_655 8_655 ?
S2 Rb2 S2 57.34(3) 9 8_655 ?
S2 Rb2 S2 57.34(3) 7_665 8_655 ?
S9 Rb2 S7 60.45(2) . 3_665 ?
S9 Rb2 S7 59.54(2) 3_665 3_665 ?
S9 Rb2 S7 177.95(4) 2_655 3_665 ?
S2 Rb2 S7 62.27(3) 3_665 3_665 ?
S2 Rb2 S7 91.40(3) . 3_665 ?
S2 Rb2 S7 120.42(3) 2_655 3_665 ?
S2 Rb2 S7 59.98(3) 9 3_665 ?
S2 Rb2 S7 88.61(3) 7_665 3_665 ?
S2 Rb2 S7 117.31(3) 8_655 3_665 ?
S9 Rb2 S7 59.54(2) . . ?
S9 Rb2 S7 177.95(4) 3_665 . ?
S9 Rb2 S7 60.45(2) 2_655 . ?
S2 Rb2 S7 120.42(3) 3_665 . ?
S2 Rb2 S7 62.27(3) . . ?
S2 Rb2 S7 91.40(3) 2_655 . ?
S2 Rb2 S7 88.61(3) 9 . ?
S2 Rb2 S7 117.31(3) 7_665 . ?
S2 Rb2 S7 59.98(3) 8_655 . ?
S7 Rb2 S7 119.931(2) 3_665 . ?
S9 Rb2 S7 177.95(4) . 2_655 ?
S9 Rb2 S7 60.45(2) 3_665 2_655 ?
S9 Rb2 S7 59.54(2) 2_655 2_655 ?
S2 Rb2 S7 91.40(3) 3_665 2_655 ?
S2 Rb2 S7 120.42(3) . 2_655 ?
S2 Rb2 S7 62.27(3) 2_655 2_655 ?
S2 Rb2 S7 117.31(3) 9 2_655 ?
S2 Rb2 S7 59.98(3) 7_665 2_655 ?
S2 Rb2 S7 88.61(3) 8_655 2_655 ?
S7 Rb2 S7 119.931(2) 3_665 2_655 ?
S7 Rb2 S7 119.931(2) . 2_655 ?
S1 Li1 S9 108.2(3) . 3_675 ?
S1 Li1 S9 108.2(3) . 10 ?
S9 Li1 S9 115.1(4) 3_675 10 ?
S1 Li1 S8 109.9(4) . 4_675 ?
S9 Li1 S8 107.8(3) 3_675 4_675 ?
S9 Li1 S8 107.8(3) 10 4_675 ?
Li2 Li2B S6 67.1(12) . . ?
Li2 Li2B S4 64.5(7) . 3_675 ?
S6 Li2B S4 104.0(6) . 3_675 ?
Li2 Li2B S4 64.5(7) . 10 ?
S6 Li2B S4 104.0(6) . 10 ?
S4 Li2B S4 103.6(9) 3_675 10 ?
Li2 Li2B S11 131.1(8) . 9_564 ?
S6 Li2B S11 85.9(7) . 9_564 ?
S4 Li2B S11 85.33(13) 3_675 9_564 ?
S4 Li2B S11 164.3(9) 10 9_564 ?
Li2 Li2B S11 131.1(8) . 5_564 ?
S6 Li2B S11 85.9(7) . 5_564 ?
S4 Li2B S11 164.3(9) 3_675 5_564 ?
S4 Li2B S11 85.33(13) 10 5_564 ?
S11 Li2B S11 83.2(7) 9_564 5_564 ?
Li2 Li2B S3 126.8(16) . . ?
S6 Li2B S3 166.1(11) . . ?
S4 Li2B S3 84.4(7) 3_675 . ?
S4 Li2B S3 84.4(7) 10 . ?
S11 Li2B S3 83.7(6) 9_564 . ?
S11 Li2B S3 83.7(6) 5_564 . ?
Li2B Li2 S4 74.5(7) . 3_675 ?
Li2B Li2 S4 74.5(7) . 10 ?
S4 Li2 S4 114.0(10) 3_675 10 ?
Li2B Li2 S1 176.3(18) . . ?
S4 Li2 S1 107.3(7) 3_675 . ?
S4 Li2 S1 107.3(7) 10 . ?
Li2B Li2 S6 72.1(13) . . ?
S4 Li2 S6 111.7(7) 3_675 . ?
S4 Li2 S6 111.7(7) 10 . ?
S1 Li2 S6 104.2(9) . . ?
S9 Ga1 S6 123.13(5) 2_655 6_655 ?
S9 Ga1 S5 107.55(4) 2_655 . ?
S6 Ga1 S5 103.21(5) 6_655 . ?
S9 Ga1 S7 105.80(4) 2_655 . ?
S6 Ga1 S7 108.31(5) 6_655 . ?
S5 Ga1 S7 108.18(5) . . ?
S11 Ga2 S11 115.49(8) 3_675 10 ?
S11 Ga2 S3 112.53(5) 3_675 . ?
S11 Ga2 S3 112.53(5) 10 . ?
S11 Ga2 S10 103.40(5) 3_675 . ?
S11 Ga2 S10 103.40(5) 10 . ?
S3 Ga2 S10 108.36(8) . . ?
S11 Ga2 Rb1 59.86(4) 3_675 1_556 ?
S11 Ga2 Rb1 59.86(4) 10 1_556 ?
S3 Ga2 Rb1 155.68(5) . 1_556 ?
S10 Ga2 Rb1 95.96(7) . 1_556 ?
S11 Ga3 S4 107.38(5) . . ?
S11 Ga3 S8 108.58(6) . 5 ?
S4 Ga3 S8 118.96(6) . 5 ?
S11 Ga3 S7 109.17(4) . . ?
S4 Ga3 S7 106.19(5) . . ?
S8 Ga3 S7 106.27(4) 5 . ?
S2 Ga4 S4 124.10(5) . . ?
S2 Ga4 S5 109.96(4) . . ?
S4 Ga4 S5 103.32(4) . . ?
S2 Ga4 S7 107.93(5) . 8_654 ?
S4 Ga4 S7 106.96(4) . 8_654 ?
S5 Ga4 S7 102.51(5) . 8_654 ?
S3 Ga5 S3 115.15(4) 3_675 . ?
S3 Ga5 S3 115.15(4) 3_675 2_765 ?
S3 Ga5 S3 115.15(4) . 2_765 ?
S3 Ga5 S10 102.92(6) 3_675 4_774 ?
S3 Ga5 S10 102.92(6) . 4_774 ?
S3 Ga5 S10 102.92(6) 2_765 4_774 ?
S3 Ga5 Rb1 59.380(3) 3_675 5_565 ?
S3 Ga5 Rb1 59.380(3) . 5_565 ?
S3 Ga5 Rb1 160.65(7) 2_765 5_565 ?
S10 Ga5 Rb1 96.438(17) 4_774 5_565 ?
S3 Ga5 Rb1 160.65(7) 3_675 6_655 ?
S3 Ga5 Rb1 59.380(3) . 6_655 ?
S3 Ga5 Rb1 59.380(3) 2_765 6_655 ?
S10 Ga5 Rb1 96.438(17) 4_774 6_655 ?
Rb1 Ga5 Rb1 118.760(7) 5_565 6_655 ?
S3 Ga5 Rb1 59.380(3) 3_675 4_775 ?
S3 Ga5 Rb1 160.65(7) . 4_775 ?
S3 Ga5 Rb1 59.380(3) 2_765 4_775 ?
S10 Ga5 Rb1 96.438(17) 4_774 4_775 ?
Rb1 Ga5 Rb1 118.760(7) 5_565 4_775 ?
Rb1 Ga5 Rb1 118.760(6) 6_655 4_775 ?
S2 Ga6 S1 115.12(6) . 2_765 ?
S2 Ga6 S9 107.08(5) . 9_554 ?
S1 Ga6 S9 113.59(6) 2_765 9_554 ?
S2 Ga6 S5 106.46(4) . 3_665 ?
S1 Ga6 S5 109.14(5) 2_765 3_665 ?
S9 Ga6 S5 104.74(5) 9_554 3_665 ?
Ga6 S1 Ga6 111.83(8) 10 3_675 ?
Ga6 S1 Li1 107.40(11) 10 . ?
Ga6 S1 Li1 107.40(11) 3_675 . ?
Ga6 S1 Li2 110.3(3) 10 . ?
Ga6 S1 Li2 110.3(3) 3_675 . ?
Li1 S1 Li2 109.5(6) . . ?
Ga4 S2 Ga6 103.30(5) . . ?
Ga4 S2 Rb2 121.80(5) . . ?
Ga6 S2 Rb2 125.41(5) . . ?
Ga4 S2 Ba2 94.20(5) . 7_664 ?
Ga6 S2 Ba2 91.62(5) . 7_664 ?
Rb2 S2 Ba2 112.22(3) . 7_664 ?
Ga4 S2 Rb2 94.20(5) . 7_664 ?
Ga6 S2 Rb2 91.62(5) . 7_664 ?
Rb2 S2 Rb2 112.22(3) . 7_664 ?
Ba2 S2 Rb2 0.0 7_664 7_664 ?
Ga5 S3 Ga2 105.18(8) . . ?
Ga5 S3 Li2B 135.0(6) . . ?
Ga2 S3 Li2B 119.8(6) . . ?
Ga5 S3 Ba1 88.27(2) . 5_565 ?
Ga2 S3 Ba1 90.56(3) . 5_565 ?
Li2B S3 Ba1 91.14(3) . 5_565 ?
Ga5 S3 Rb1 88.27(2) . 5_565 ?
Ga2 S3 Rb1 90.56(3) . 5_565 ?
Li2B S3 Rb1 91.14(3) . 5_565 ?
Ba1 S3 Rb1 0.000(8) 5_565 5_565 ?
Ga5 S3 Ba1 88.27(2) . 6_655 ?
Ga2 S3 Ba1 90.56(3) . 6_655 ?
Li2B S3 Ba1 91.14(3) . 6_655 ?
Ba1 S3 Ba1 176.54(5) 5_565 6_655 ?
Rb1 S3 Ba1 176.54(5) 5_565 6_655 ?
Ga5 S3 Rb1 88.27(2) . 6_655 ?
Ga2 S3 Rb1 90.56(3) . 6_655 ?
Li2B S3 Rb1 91.14(3) . 6_655 ?
Ba1 S3 Rb1 176.54(5) 5_565 6_655 ?
Rb1 S3 Rb1 176.54(5) 5_565 6_655 ?
Ba1 S3 Rb1 0.0 6_655 6_655 ?
Ga4 S4 Ga3 109.14(5) . . ?
Ga4 S4 Li2 104.4(5) . 2_765 ?
Ga3 S4 Li2 104.2(6) . 2_765 ?
Ga4 S4 Li2B 123.4(5) . 2_765 ?
Ga3 S4 Li2B 120.6(5) . 2_765 ?
Li2 S4 Li2B 41.0(7) 2_765 2_765 ?
Ga4 S4 Rb1 102.23(4) . 6_655 ?
Ga3 S4 Rb1 96.02(4) . 6_655 ?
Li2 S4 Rb1 138.8(5) 2_765 6_655 ?
Li2B S4 Rb1 97.9(5) 2_765 6_655 ?
Ga4 S4 Ba1 102.23(4) . 6_655 ?
Ga3 S4 Ba1 96.02(4) . 6_655 ?
Li2 S4 Ba1 138.8(5) 2_765 6_655 ?
Li2B S4 Ba1 97.9(5) 2_765 6_655 ?
Rb1 S4 Ba1 0.000(9) 6_655 6_655 ?
Ga4 S5 Ga1 105.55(5) . . ?
Ga4 S5 Ga6 111.22(4) . 2_655 ?
Ga1 S5 Ga6 108.47(5) . 2_655 ?
Ga4 S5 Rb1 88.93(3) . 6_655 ?
Ga1 S5 Rb1 88.90(3) . 6_655 ?
Ga6 S5 Rb1 147.61(4) 2_655 6_655 ?
Ga1 S6 Ga1 106.25(7) 5_564 9_564 ?
Ga1 S6 Li2 104.2(3) 5_564 . ?
Ga1 S6 Li2 104.2(3) 9_564 . ?
Ga1 S6 Li2B 122.92(18) 5_564 . ?
Ga1 S6 Li2B 122.92(18) 9_564 . ?
Li2 S6 Li2B 40.8(8) . . ?
Ga1 S6 Rb1 99.75(5) 5_564 . ?
Ga1 S6 Rb1 99.75(5) 9_564 . ?
Li2 S6 Rb1 139.5(5) . . ?
Li2B S6 Rb1 98.7(6) . . ?
Ga3 S7 Ga1 108.63(5) . . ?
Ga3 S7 Ga4 111.14(5) . 8_655 ?
Ga1 S7 Ga4 106.49(5) . 8_655 ?
Ga3 S7 Rb2 146.13(5) . . ?
Ga1 S7 Rb2 88.82(3) . . ?
Ga4 S7 Rb2 90.17(3) 8_655 . ?
Ga3 S8 Ga3 105.83(7) 6_554 7_674 ?
Ga3 S8 Li1 106.43(16) 6_554 4_674 ?
Ga3 S8 Li1 106.43(16) 7_674 4_674 ?
Ga3 S8 Ba1 91.84(5) 6_554 4_675 ?
Ga3 S8 Ba1 91.83(5) 7_674 4_675 ?
Li1 S8 Ba1 149.0(3) 4_674 4_675 ?
Ga3 S8 Rb1 91.84(5) 6_554 4_675 ?
Ga3 S8 Rb1 91.83(5) 7_674 4_675 ?
Li1 S8 Rb1 149.0(3) 4_674 4_675 ?
Ba1 S8 Rb1 0.000(12) 4_675 4_675 ?
Ga1 S9 Ga6 103.85(5) 3_665 9 ?
Ga1 S9 Li1 104.3(2) 3_665 2_765 ?
Ga6 S9 Li1 105.3(3) 9 2_765 ?
Ga1 S9 Rb2 95.50(3) 3_665 . ?
Ga6 S9 Rb2 94.42(4) 9 . ?
Li1 S9 Rb2 147.43(19) 2_765 . ?
Ga2 S10 Ga2 108.30(7) 3_675 . ?
Ga2 S10 Ga2 108.30(7) 3_675 2_765 ?
Ga2 S10 Ga2 108.30(7) . 2_765 ?
Ga2 S10 Ga5 110.62(7) 3_675 4_775 ?
Ga2 S10 Ga5 110.62(7) . 4_775 ?
Ga2 S10 Ga5 110.62(7) 2_765 4_775 ?
Ga2 S11 Ga3 101.56(6) 2_765 . ?
Ga2 S11 Li2B 135.8(4) 2_765 6_655 ?
Ga3 S11 Li2B 122.6(4) . 6_655 ?
Ga2 S11 Rb1 87.91(4) 2_765 2_766 ?
Ga3 S11 Rb1 90.59(4) . 2_766 ?
Li2B S11 Rb1 91.5(5) 6_655 2_766 ?
Ga2 S11 Ba1 87.91(4) 2_765 2_766 ?
Ga3 S11 Ba1 90.59(4) . 2_766 ?
Li2B S11 Ba1 91.5(5) 6_655 2_766 ?
Rb1 S11 Ba1 0.000(18) 2_766 2_766 ?
Ga2 S11 Ba1 88.06(5) 2_765 6_655 ?
Ga3 S11 Ba1 88.94(5) . 6_655 ?
Li2B S11 Ba1 92.2(5) 6_655 6_655 ?
Rb1 S11 Ba1 175.77(4) 2_766 6_655 ?
Ba1 S11 Ba1 175.77(4) 2_766 6_655 ?
Ga2 S11 Rb1 88.06(5) 2_765 6_655 ?
Ga3 S11 Rb1 88.94(5) . 6_655 ?
Li2B S11 Rb1 92.2(5) 6_655 6_655 ?
Rb1 S11 Rb1 175.77(4) 2_766 6_655 ?
Ba1 S11 Rb1 175.77(4) 2_766 6_655 ?
Ba1 S11 Rb1 0.000(12) 6_655 6_655 ?

loop_
_geom_bond_atom_site_label_1
_geom_bond_atom_site_label_2
_geom_bond_distance
_geom_bond_site_symmetry_2
_geom_bond_publ_flag
Rb1 S4 3.4107(12) 9_564 ?
Rb1 S4 3.4107(12) 5_564 ?
Rb1 S6 3.4940(17) . ?
Rb1 S8 3.5636(18) 4_674 ?
Rb1 S3 3.5760(4) 5_564 ?
Rb1 S3 3.5760(4) 6_654 ?
Rb1 S11 3.6199(16) 3_674 ?
Rb1 S11 3.6199(16) 10_554 ?
Rb1 S11 3.6872(16) 9_564 ?
Rb1 S11 3.6872(16) 5_564 ?
Rb1 S5 3.8549(10) 5_564 ?
Rb1 S5 3.8549(10) 9_564 ?
Rb2 S9 3.5223(10) . ?
Rb2 S9 3.5223(10) 3_665 ?
Rb2 S9 3.5223(10) 2_655 ?
Rb2 S2 3.6047(14) 3_665 ?
Rb2 S2 3.6047(14) . ?
Rb2 S2 3.6047(14) 2_655 ?
Rb2 S2 3.6517(15) 9 ?
Rb2 S2 3.6517(15) 7_665 ?
Rb2 S2 3.6517(15) 8_655 ?
Rb2 S7 3.7228(9) 3_665 ?
Rb2 S7 3.7228(9) . ?
Rb2 S7 3.7228(9) 2_655 ?
Li1 S1 2.329(12) . ?
Li1 S9 2.407(5) 3_675 ?
Li1 S9 2.407(5) 10 ?
Li1 S8 2.428(8) 4_675 ?
Li2B Li2 1.75(3) . ?
Li2B S6 2.54(3) . ?
Li2B S4 2.564(16) 3_675 ?
Li2B S4 2.564(16) 10 ?
Li2B S11 2.644(19) 9_564 ?
Li2B S11 2.644(19) 5_564 ?
Li2B S3 2.73(2) . ?
Li2 S4 2.402(13) 3_675 ?
Li2 S4 2.402(13) 10 ?
Li2 S1 2.45(2) . ?
Li2 S6 2.46(3) . ?
Ga1 S9 2.2431(12) 2_655 ?
Ga1 S6 2.2527(10) 6_655 ?
Ga1 S5 2.3309(13) . ?
Ga1 S7 2.3347(14) . ?
Ga2 S11 2.2326(11) 3_675 ?
Ga2 S11 2.2326(11) 10 ?
Ga2 S3 2.2532(18) . ?
Ga2 S10 2.4104(12) . ?
Ga2 Rb1 4.1831(10) 1_556 ?
Ga3 S11 2.2592(12) . ?
Ga3 S4 2.2667(15) . ?
Ga3 S8 2.2713(11) 5 ?
Ga3 S7 2.3311(11) . ?
Ga4 S2 2.2121(11) . ?
Ga4 S4 2.2458(11) . ?
Ga4 S5 2.3227(11) . ?
Ga4 S7 2.3455(15) 8_654 ?
Ga5 S3 2.2233(15) 3_675 ?
Ga5 S3 2.2233(15) . ?
Ga5 S3 2.2233(15) 2_765 ?
Ga5 S10 2.426(3) 4_774 ?
Ga5 Rb1 4.1536(5) 5_565 ?
Ga5 Rb1 4.1536(5) 6_655 ?
Ga5 Rb1 4.1536(5) 4_775 ?
Ga6 S2 2.2453(12) . ?
Ga6 S1 2.2630(11) 2_765 ?
Ga6 S9 2.2794(14) 9_554 ?
Ga6 S5 2.3495(11) 3_665 ?
S1 Ga6 2.2630(11) 10 ?
S1 Ga6 2.2630(11) 3_675 ?
S2 Ba2 3.6517(15) 7_664 ?
S2 Rb2 3.6517(15) 7_664 ?
S3 Ba1 3.5760(4) 5_565 ?
S3 Rb1 3.5760(4) 5_565 ?
S3 Ba1 3.5760(4) 6_655 ?
S3 Rb1 3.5760(4) 6_655 ?
S4 Li2 2.402(13) 2_765 ?
S4 Li2B 2.564(16) 2_765 ?
S4 Rb1 3.4107(12) 6_655 ?
S4 Ba1 3.4107(12) 6_655 ?
S5 Ga6 2.3495(11) 2_655 ?
S5 Rb1 3.8549(10) 6_655 ?
S6 Ga1 2.2527(10) 5_564 ?
S6 Ga1 2.2527(10) 9_564 ?
S7 Ga4 2.3455(15) 8_655 ?
S8 Ga3 2.2713(11) 6_554 ?
S8 Ga3 2.2713(11) 7_674 ?
S8 Li1 2.428(8) 4_674 ?
S8 Ba1 3.5636(17) 4_675 ?
S8 Rb1 3.5636(17) 4_675 ?
S9 Ga1 2.2431(12) 3_665 ?
S9 Ga6 2.2794(14) 9 ?
S9 Li1 2.407(5) 2_765 ?
S10 Ga2 2.4104(12) 3_675 ?
S10 Ga2 2.4104(12) 2_765 ?
S10 Ga5 2.426(3) 4_775 ?
S11 Ga2 2.2326(11) 2_765 ?
S11 Li2B 2.644(19) 6_655 ?
S11 Rb1 3.6199(16) 2_766 ?
S11 Ba1 3.6199(16) 2_766 ?
S11 Ba1 3.6872(16) 6_655 ?
S11 Rb1 3.6872(16) 6_655 ?
